data_7011908
loop_
_publ_author_name
'Danopoulos, Andreas A.'
'Winston, Scott'
'Hursthouse, Michael B.'

_publ_section_title
;
 C???H activation with N-heterocyclic carbene complexes of iridium and
 rhodium
;
_journal_issue 16
_journal_name_full 'Journal of the Chemical Society, Dalton Transactions'
_journal_page_first 3090
_journal_paper_doi 10.1039/b205617h
_journal_year 2002
_chemical_formula_moiety 'C31 H42 Cl Ir N3 Si'
_chemical_formula_sum 'C31 H42 Cl Ir N3 Si'
_chemical_formula_weight 712.42
_chemical_name_common 02sw047
_chemical_name_systematic
;
?
;
_space_group_IT_number 14
_symmetry_cell_setting monoclinic
_symmetry_space_group_name_Hall '-P 2yn'
_symmetry_space_group_name_H-M 'P 1 21/n 1'
_atom_sites_solution_hydrogens geom
_atom_sites_solution_primary direct
_atom_sites_solution_secondary difmap
_audit_creation_method SHELXL-97
_cell_angle_alpha 90.00
_cell_angle_beta 93.99
_cell_angle_gamma 90.00
_cell_formula_units_Z 4
_cell_length_a 8.1132(16)
_cell_length_b 14.308(3)
_cell_length_c 25.784(6)
_cell_measurement_reflns_used 34375
_cell_measurement_temperature 150(2)
_cell_measurement_theta_max 25.68
_cell_measurement_theta_min 2.91
_cell_volume 2985.8(11)
_computing_cell_refinement 'Scalepack (Otwinowski & Minor 1997)'
_computing_data_collection 'Collect (Nonius BV, 1997-2000)'
_computing_data_reduction 'Denzo a. Scalepack (Otwinowski & Minor 1997)'
_computing_molecular_graphics 'ORTEP-3 (Farrugia, 1997)'
_computing_publication_material 'PLATON (Spek, 1990)'
_computing_structure_refinement 'SHELXL-93 (Sheldrick, 1993)'
_computing_structure_solution 'SHELXS-97 (Sheldrick, 1990)'
_diffrn_ambient_temperature 150(2)
_diffrn_measured_fraction_theta_full 0.737
_diffrn_measured_fraction_theta_max 0.737
_diffrn_measurement_device_type 'Nonius KappaCCD Area Detector'
_diffrn_measurement_method 'Phi and Omega scans to fill Ewald Sphere'
_diffrn_radiation_monochromator graphite
_diffrn_radiation_source 'Nonius Fr591 rotating anode'
_diffrn_radiation_type MoK\a
_diffrn_radiation_wavelength 0.71073
_diffrn_reflns_av_R_equivalents 0.1444
_diffrn_reflns_av_sigmaI/netI 0.2539
_diffrn_reflns_limit_h_max 7
_diffrn_reflns_limit_h_min -9
_diffrn_reflns_limit_k_max 17
_diffrn_reflns_limit_k_min -14
_diffrn_reflns_limit_l_max 30
_diffrn_reflns_limit_l_min -31
_diffrn_reflns_number 10106
_diffrn_reflns_theta_full 25.77
_diffrn_reflns_theta_max 25.77
_diffrn_reflns_theta_min 2.95
_exptl_absorpt_coefficient_mu 4.626
_exptl_absorpt_correction_T_max 0.9552
_exptl_absorpt_correction_T_min 0.8737
_exptl_absorpt_correction_type multi-scan
_exptl_absorpt_process_details Sortav
_exptl_crystal_colour Green
_exptl_crystal_density_diffrn 1.585
_exptl_crystal_density_method 'not measured'
_exptl_crystal_description Needle
_exptl_crystal_F_000 1428
_exptl_crystal_size_max 0.03
_exptl_crystal_size_mid 0.01
_exptl_crystal_size_min 0.01
_refine_diff_density_max 1.760
_refine_diff_density_min -1.507
_refine_diff_density_rms 0.214
_refine_ls_extinction_method none
_refine_ls_goodness_of_fit_ref 0.992
_refine_ls_hydrogen_treatment mixed
_refine_ls_matrix_type full
_refine_ls_number_parameters 341
_refine_ls_number_reflns 4213
_refine_ls_number_restraints 42
_refine_ls_restrained_S_all 0.987
_refine_ls_R_factor_all 0.1941
_refine_ls_R_factor_gt 0.0781
_refine_ls_shift/su_max 0.000
_refine_ls_shift/su_mean 0.000
_refine_ls_structure_factor_coef Fsqd
_refine_ls_weighting_details 'calc w=1/[\s^2^(Fo^2^)+(0.0562P)^2^+0.0000P] where P=(Fo^2^+2Fc^2^)/3'
_refine_ls_weighting_scheme calc
_refine_ls_wR_factor_gt 0.1352
_refine_ls_wR_factor_ref 0.1711
_reflns_number_gt 2053
_reflns_number_total 4213
_reflns_threshold_expression >2sigma(I)
_cod_data_source_file b205617h.txt
_cod_data_source_block compound3
_cod_depositor_comments
;
The following automatic conversions were performed:
'_symmetry_cell_setting' value 'Monoclinic' changed to 'monoclinic'
according to '/home/saulius/struct/CIF-dictionaries/cif_core.dic'
dictionary named 'cif_core.dic' version 2.4.1 from
2010-06-29.

'_exptl_absorpt_correction_type' value 'Multi-scan' changed
to 'multi-scan' according to
'/home/saulius/struct/CIF-dictionaries/cif_core.dic' dictionary named
'cif_core.dic' version 2.4.1 from 2010-06-29.

Automatic conversion script
Id: cif_fix_enum 1527 2010-12-29 10:47:43Z saulius 
;
_cod_original_cell_volume 2985.7(11)
_cod_original_sg_symbol_H-M P2(1)/n
_cod_database_code 7011908

loop_
_symmetry_equiv_pos_as_xyz
'x, y, z'
'-x+1/2, y+1/2, -z+1/2'
'-x, -y, -z'
'x-1/2, -y-1/2, z-1/2'

loop_
_atom_site_label
_atom_site_type_symbol
_atom_site_fract_x
_atom_site_fract_y
_atom_site_fract_z
_atom_site_U_iso_or_equiv
_atom_site_adp_type
_atom_site_occupancy
_atom_site_symmetry_multiplicity
_atom_site_calc_flag
_atom_site_refinement_flags
_atom_site_disorder_assembly
_atom_site_disorder_group
C1 C 0.2595(18) 0.8356(15) 0.0818(6) 0.029(4) Uani 1 1 d U . .
C2 C 0.4610(17) 0.9024(14) 0.0377(6) 0.024(5) Uani 1 1 d . . .
H2 H 0.5415 0.9108 0.0131 0.029 Uiso 1 1 calc R . .
C3 C 0.4299(17) 0.9579(14) 0.0772(6) 0.026(5) Uani 1 1 d . . .
H3 H 0.4877 1.0139 0.0864 0.032 Uiso 1 1 calc R . .
C4 C 0.2289(18) 0.9672(14) 0.1455(5) 0.029(4) Uani 1 1 d U . .
C5 C 0.0942(19) 1.0243(15) 0.1338(6) 0.032(4) Uani 1 1 d U . .
C6 C 0.0321(19) 1.0705(15) 0.1746(6) 0.041(6) Uani 1 1 d . . .
H6 H -0.0563 1.1135 0.1685 0.049 Uiso 1 1 calc R . .
C7 C 0.0990(18) 1.0544(14) 0.2252(6) 0.033(6) Uani 1 1 d . . .
H7 H 0.0510 1.0852 0.2531 0.040 Uiso 1 1 calc R . .
C8 C 0.2309(19) 0.9960(14) 0.2363(6) 0.030(4) Uani 1 1 d U . .
H8 H 0.2787 0.9905 0.2709 0.036 Uiso 1 1 calc R . .
C9 C 0.2931(18) 0.9452(14) 0.1961(6) 0.030(4) Uani 1 1 d U . .
C10 C 0.4443(18) 0.8837(14) 0.2066(5) 0.032(6) Uani 1 1 d . . .
H10 H 0.4469 0.8392 0.1768 0.038 Uiso 1 1 calc R . .
C11 C 0.6037(18) 0.9410(14) 0.2076(6) 0.038(6) Uani 1 1 d . . .
H11A H 0.6143 0.9693 0.1734 0.057 Uiso 1 1 calc R . .
H11B H 0.6986 0.9001 0.2162 0.057 Uiso 1 1 calc R . .
H11C H 0.6002 0.9904 0.2339 0.057 Uiso 1 1 calc R . .
C12 C 0.4378(19) 0.8238(14) 0.2568(5) 0.036(5) Uani 1 1 d . . .
H12A H 0.5398 0.7873 0.2622 0.053 Uiso 1 1 calc R . .
H12B H 0.3430 0.7813 0.2532 0.053 Uiso 1 1 calc R . .
H12C H 0.4264 0.8650 0.2867 0.053 Uiso 1 1 calc R . .
C13 C 0.0276(18) 1.0440(14) 0.0789(6) 0.031(6) Uani 1 1 d . . .
H13 H 0.0696 0.9930 0.0568 0.037 Uiso 1 1 calc R . .
C14 C 0.090(2) 1.1336(17) 0.0580(7) 0.065(8) Uani 1 1 d . . .
H14A H 0.0530 1.1394 0.0212 0.097 Uiso 1 1 calc R . .
H14B H 0.2110 1.1341 0.0619 0.097 Uiso 1 1 calc R . .
H14C H 0.0469 1.1861 0.0774 0.097 Uiso 1 1 calc R . .
C15 C -0.157(2) 1.0386(15) 0.0732(6) 0.044(6) Uani 1 1 d . . .
H15A H -0.2038 1.0918 0.0910 0.066 Uiso 1 1 calc R . .
H15B H -0.1933 0.9802 0.0886 0.066 Uiso 1 1 calc R . .
H15C H -0.1940 1.0402 0.0362 0.066 Uiso 1 1 calc R . .
C16 C 0.3325(17) 0.7496(14) 0.0074(6) 0.027(6) Uani 1 1 d . . .
C17 C 0.2098(18) 0.6917(15) 0.0234(6) 0.029(4) Uani 1 1 d U . .
C18 C 0.3964(18) 0.6721(17) -0.0650(6) 0.037(6) Uani 1 1 d . . .
C19 C 0.2836(19) 0.6051(16) -0.0533(6) 0.049(7) Uani 1 1 d . . .
H19 H 0.2668 0.5525 -0.0755 0.059 Uiso 1 1 calc R . .
C20 C 0.193(2) 0.6130(16) -0.0096(6) 0.044(7) Uani 1 1 d . . .
H20 H 0.1195 0.5644 -0.0017 0.053 Uiso 1 1 calc R . .
C21 C 0.7307(19) 0.6221(16) -0.1015(6) 0.053(7) Uani 1 1 d . . .
H21A H 0.7196 0.5565 -0.0913 0.079 Uiso 1 1 calc R . .
H21B H 0.7769 0.6584 -0.0717 0.079 Uiso 1 1 calc R . .
H21C H 0.8045 0.6264 -0.1299 0.079 Uiso 1 1 calc R . .
C22 C 0.4246(19) 0.5901(15) -0.1719(6) 0.044(6) Uani 1 1 d . . .
H22A H 0.3045 0.5980 -0.1726 0.066 Uiso 1 1 calc R . .
H22B H 0.4534 0.5253 -0.1628 0.066 Uiso 1 1 calc R . .
H22C H 0.4623 0.6046 -0.2063 0.066 Uiso 1 1 calc R . .
C23 C 0.5348(18) 0.7883(14) -0.1510(6) 0.039(6) Uani 1 1 d . . .
H23A H 0.5873 0.7857 -0.1841 0.058 Uiso 1 1 calc R . .
H23B H 0.5995 0.8288 -0.1266 0.058 Uiso 1 1 calc R . .
H23C H 0.4226 0.8134 -0.1569 0.058 Uiso 1 1 calc R . .
C30 C -0.118(2) 0.6427(15) 0.0649(6) 0.041(6) Uani 1 1 d . . .
H30 H -0.0779 0.6428 0.0312 0.050 Uiso 1 1 calc R . .
C31 C -0.0348(19) 0.5967(15) 0.1020(6) 0.036(6) Uani 1 1 d . . .
H31 H 0.0656 0.5690 0.0928 0.043 Uiso 1 1 calc R . .
C32 C -0.0776(19) 0.5820(15) 0.1570(6) 0.042(6) Uani 1 1 d . . .
H32A H -0.0301 0.5218 0.1697 0.051 Uiso 1 1 calc R . .
H32B H -0.1992 0.5778 0.1578 0.051 Uiso 1 1 calc R . .
C33 C -0.011(2) 0.6635(16) 0.1951(6) 0.042(7) Uani 1 1 d . . .
H33A H -0.0938 0.6752 0.2209 0.051 Uiso 1 1 calc R . .
H33B H 0.0920 0.6424 0.2143 0.051 Uiso 1 1 calc R . .
C34 C 0.020(2) 0.7499(14) 0.1687(6) 0.036(7) Uani 1 1 d . . .
H34 H 0.1275 0.7767 0.1740 0.043 Uiso 1 1 calc R . .
C35 C -0.0990(18) 0.7978(14) 0.1351(5) 0.035(6) Uani 1 1 d . . .
H35 H -0.0703 0.8561 0.1205 0.042 Uiso 1 1 calc R . .
C36 C -0.2673(19) 0.7590(15) 0.1222(6) 0.042(6) Uani 1 1 d . . .
H36A H -0.3465 0.8112 0.1163 0.050 Uiso 1 1 calc R . .
H36B H -0.3015 0.7222 0.1521 0.050 Uiso 1 1 calc R . .
C37 C -0.275(2) 0.6957(15) 0.0732(6) 0.047(6) Uani 1 1 d . . .
H37A H -0.3657 0.6501 0.0758 0.056 Uiso 1 1 calc R . .
H37B H -0.3024 0.7351 0.0423 0.056 Uiso 1 1 calc R . .
N1 N 0.2993(15) 0.9211(12) 0.1030(5) 0.033(5) Uani 1 1 d . . .
N2 N 0.3536(15) 0.8324(14) 0.0404(5) 0.040(5) Uani 1 1 d . . .
N3 N 0.4234(14) 0.7480(12) -0.0331(5) 0.030(3) Uani 1 1 d U . .
Si1 Si 0.5251(6) 0.6693(5) -0.12337(17) 0.0374(17) Uani 1 1 d . . .
Cl1 Cl 0.3347(5) 0.6483(4) 0.13750(15) 0.0397(15) Uani 1 1 d . . .
Ir1 Ir 0.09932(8) 0.72891(6) 0.08819(2) 0.0319(3) Uani 1 1 d . . .

loop_
_atom_site_aniso_label
_atom_site_aniso_U_11
_atom_site_aniso_U_22
_atom_site_aniso_U_33
_atom_site_aniso_U_23
_atom_site_aniso_U_13
_atom_site_aniso_U_12
C1 0.028(4) 0.029(4) 0.029(4) 0.0001(10) 0.0023(11) -0.0001(10)
C2 0.011(9) 0.016(18) 0.044(12) 0.004(9) -0.005(7) -0.004(9)
C3 0.016(9) 0.013(18) 0.050(12) 0.012(9) 0.005(7) -0.007(9)
C4 0.029(4) 0.029(4) 0.029(4) 0.0001(10) 0.0022(11) -0.0003(10)
C5 0.032(4) 0.032(5) 0.032(4) 0.0001(10) 0.0023(11) -0.0003(10)
C6 0.027(10) 0.06(2) 0.036(12) -0.005(10) 0.009(8) -0.005(10)
C7 0.026(10) 0.04(2) 0.037(11) 0.004(9) 0.011(7) -0.017(10)
C8 0.030(4) 0.030(4) 0.030(4) -0.0003(10) 0.0022(11) 0.0000(10)
C9 0.031(4) 0.030(4) 0.031(4) 0.0000(10) 0.0023(11) -0.0003(10)
C10 0.039(11) 0.035(19) 0.021(10) 0.004(9) -0.002(7) 0.001(10)
C11 0.038(11) 0.04(2) 0.035(11) 0.005(9) -0.001(7) 0.002(10)
C12 0.055(12) 0.010(18) 0.039(11) 0.003(9) -0.018(8) 0.007(11)
C13 0.030(10) 0.021(19) 0.043(11) 0.004(9) 0.010(7) 0.023(10)
C14 0.070(15) 0.08(3) 0.047(13) 0.022(13) -0.007(10) -0.021(15)
C15 0.058(14) 0.03(2) 0.048(12) 0.005(10) 0.001(8) -0.008(12)
C16 0.020(9) 0.02(2) 0.046(11) 0.006(9) 0.016(7) 0.016(9)
C17 0.028(4) 0.029(4) 0.029(4) 0.0002(10) 0.0021(11) -0.0004(10)
C18 0.014(9) 0.06(2) 0.034(10) -0.008(10) -0.003(7) 0.004(10)
C19 0.033(11) 0.07(2) 0.043(12) -0.030(11) 0.010(8) -0.021(12)
C20 0.041(11) 0.05(2) 0.042(12) -0.007(10) 0.005(8) -0.017(11)
C21 0.042(12) 0.05(2) 0.073(14) -0.006(12) 0.017(9) 0.006(11)
C22 0.045(11) 0.04(2) 0.049(12) -0.016(10) 0.019(8) -0.016(11)
C23 0.035(10) 0.03(2) 0.050(11) -0.006(10) 0.004(7) -0.008(10)
C30 0.069(14) 0.04(2) 0.021(11) -0.010(10) 0.019(9) -0.032(12)
C31 0.028(10) 0.06(2) 0.023(11) 0.000(10) 0.007(7) -0.020(10)
C32 0.032(11) 0.04(2) 0.060(13) -0.005(11) 0.012(8) 0.009(11)
C33 0.050(12) 0.06(2) 0.021(11) -0.013(10) 0.010(7) 0.001(12)
C34 0.051(11) 0.02(2) 0.042(11) 0.017(9) 0.014(8) -0.009(10)
C35 0.041(11) 0.03(2) 0.037(11) 0.014(9) 0.010(8) -0.005(10)
C36 0.044(11) 0.05(2) 0.032(11) -0.007(10) -0.004(7) -0.004(11)
C37 0.053(12) 0.04(2) 0.051(12) 0.006(11) 0.022(9) 0.012(12)
N1 0.033(9) 0.028(16) 0.037(9) -0.010(8) -0.002(6) 0.015(8)
N2 0.027(9) 0.06(2) 0.036(10) 0.000(9) 0.004(6) -0.008(9)
N3 0.030(4) 0.030(4) 0.030(4) -0.0001(10) 0.0025(10) 0.0002(10)
Si1 0.038(3) 0.038(6) 0.037(3) -0.005(3) 0.011(2) -0.001(3)
Cl1 0.033(3) 0.039(5) 0.048(3) 0.007(2) 0.0034(18) 0.000(2)
Ir1 0.0324(4) 0.0302(7) 0.0335(4) 0.0004(4) 0.0050(2) -0.0015(4)

loop_
_atom_type_symbol
_atom_type_description
_atom_type_scat_dispersion_real
_atom_type_scat_dispersion_imag
_atom_type_scat_source
C C 0.0033 0.0016 'International Tables Vol C Tables 4.2.6.8 and 6.1.1.4'
H H 0.0000 0.0000 'International Tables Vol C Tables 4.2.6.8 and 6.1.1.4'
N N 0.0061 0.0033 'International Tables Vol C Tables 4.2.6.8 and 6.1.1.4'
Si Si 0.0817 0.0704 'International Tables Vol C Tables 4.2.6.8 and 6.1.1.4'
Cl Cl 0.1484 0.1585 'International Tables Vol C Tables 4.2.6.8 and 6.1.1.4'
Ir Ir -1.4442 7.9887 'International Tables Vol C Tables 4.2.6.8 and 6.1.1.4'

loop_
_geom_angle_atom_site_label_1
_geom_angle_atom_site_label_2
_geom_angle_atom_site_label_3
_geom_angle
_geom_angle_site_symmetry_1
_geom_angle_site_symmetry_3
_geom_angle_publ_flag
N2 C1 N1 102.4(16) . . ?
N2 C1 Ir1 116.1(15) . . ?
N1 C1 Ir1 141.1(12) . . ?
C3 C2 N2 104.4(14) . . ?
C2 C3 N1 109.4(17) . . ?
C5 C4 C9 124.9(14) . . ?
C5 C4 N1 117.2(13) . . ?
C9 C4 N1 117.7(16) . . ?
C6 C5 C4 116.5(14) . . ?
C6 C5 C13 120.3(17) . . ?
C4 C5 C13 122.9(14) . . ?
C5 C6 C7 119.9(18) . . ?
C8 C7 C6 122.9(16) . . ?
C7 C8 C9 118.7(14) . . ?
C8 C9 C4 116.4(17) . . ?
C8 C9 C10 120.0(13) . . ?
C4 C9 C10 122.6(14) . . ?
C9 C10 C11 111.3(16) . . ?
C9 C10 C12 113.2(12) . . ?
C11 C10 C12 111.0(12) . . ?
C14 C13 C15 111.8(16) . . ?
C14 C13 C5 113.0(16) . . ?
C15 C13 C5 112.0(12) . . ?
N3 C16 C17 132.9(18) . . ?
N3 C16 N2 115.2(16) . . ?
C17 C16 N2 111.7(13) . . ?
C16 C17 C20 109.8(14) . . ?
C16 C17 Ir1 117.4(14) . . ?
C20 C17 Ir1 132.8(14) . . ?
C19 C18 N3 120.1(14) . . ?
C19 C18 Si1 125.0(15) . . ?
N3 C18 Si1 114.9(14) . . ?
C18 C19 C20 121.2(19) . . ?
C19 C20 C17 121.3(19) . . ?
C31 C30 C37 123.2(15) . . ?
C31 C30 Ir1 73.7(11) . . ?
C37 C30 Ir1 110.3(14) . . ?
C30 C31 C32 128.3(17) . . ?
C30 C31 Ir1 71.9(12) . . ?
C32 C31 Ir1 114.7(12) . . ?
C31 C32 C33 113.1(16) . . ?
C34 C33 C32 113.5(14) . . ?
C35 C34 C33 124.1(16) . . ?
C35 C34 Ir1 74.2(9) . . ?
C33 C34 Ir1 113.3(14) . . ?
C34 C35 C36 121.9(17) . . ?
C34 C35 Ir1 69.1(9) . . ?
C36 C35 Ir1 112.8(12) . . ?
C35 C36 C37 112.5(13) . . ?
C30 C37 C36 115.0(14) . . ?
C1 N1 C3 108.2(13) . . ?
C1 N1 C4 128.5(15) . . ?
C3 N1 C4 123.3(16) . . ?
C2 N2 C1 115.0(17) . . ?
C2 N2 C16 129.0(14) . . ?
C1 N2 C16 115.9(17) . . ?
C16 N3 C18 114.5(16) . . ?
C22 Si1 C23 109.5(8) . . ?
C22 Si1 C21 109.3(9) . . ?
C23 Si1 C21 113.1(9) . . ?
C22 Si1 C18 108.2(8) . . ?
C23 Si1 C18 109.1(9) . . ?
C21 Si1 C18 107.5(7) . . ?
C1 Ir1 C17 78.8(7) . . ?
C1 Ir1 C30 155.4(7) . . ?
C17 Ir1 C30 91.2(6) . . ?
C1 Ir1 C31 168.9(7) . . ?
C17 Ir1 C31 99.1(7) . . ?
C30 Ir1 C31 34.4(6) . . ?
C1 Ir1 C34 101.6(7) . . ?
C17 Ir1 C34 167.3(7) . . ?
C30 Ir1 C34 93.0(6) . . ?
C31 Ir1 C34 77.9(6) . . ?
C1 Ir1 C35 101.3(7) . . ?
C17 Ir1 C35 156.0(6) . . ?
C30 Ir1 C35 78.9(7) . . ?
C31 Ir1 C35 85.0(7) . . ?
C34 Ir1 C35 36.7(6) . . ?
C1 Ir1 Cl1 85.3(5) . . ?
C17 Ir1 Cl1 86.1(5) . . ?
C30 Ir1 Cl1 116.7(6) . . ?
C31 Ir1 Cl1 83.7(5) . . ?
C34 Ir1 Cl1 81.2(5) . . ?
C35 Ir1 Cl1 117.9(4) . . ?

loop_
_geom_bond_atom_site_label_1
_geom_bond_atom_site_label_2
_geom_bond_distance
_geom_bond_site_symmetry_2
_geom_bond_publ_flag
C1 N2 1.355(17) . ?
C1 N1 1.37(2) . ?
C1 Ir1 2.019(19) . ?
C2 C3 1.33(2) . ?
C2 N2 1.33(2) . ?
C3 N1 1.393(19) . ?
C4 C5 1.38(2) . ?
C4 C9 1.41(2) . ?
C4 N1 1.432(19) . ?
C5 C6 1.37(2) . ?
C5 C13 1.51(2) . ?
C6 C7 1.40(2) . ?
C7 C8 1.37(2) . ?
C8 C9 1.39(2) . ?
C9 C10 1.52(2) . ?
C10 C11 1.53(2) . ?
C10 C12 1.56(2) . ?
C13 C14 1.49(3) . ?
C13 C15 1.49(2) . ?
C16 N3 1.318(17) . ?
C16 C17 1.38(2) . ?
C16 N2 1.46(2) . ?
C17 C20 1.41(3) . ?
C17 Ir1 2.022(15) . ?
C18 C19 1.37(3) . ?
C18 N3 1.37(2) . ?
C18 Si1 1.890(15) . ?
C19 C20 1.39(2) . ?
C21 Si1 1.852(17) . ?
C22 Si1 1.837(16) . ?
C23 Si1 1.850(19) . ?
C30 C31 1.31(2) . ?
C30 C37 1.51(2) . ?
C30 Ir1 2.201(17) . ?
C31 C32 1.50(2) . ?
C31 Ir1 2.223(18) . ?
C32 C33 1.59(2) . ?
C33 C34 1.44(2) . ?
C34 C35 1.43(2) . ?
C34 Ir1 2.234(16) . ?
C35 C36 1.49(2) . ?
C35 Ir1 2.301(16) . ?
C36 C37 1.55(2) . ?
Cl1 Ir1 2.501(4) . ?
